data_2241108
loop_
_publ_author_name
'Matsumoto, Kouzou'
'Kawashita, Kazuaki'
'Kannami, Masaki'
'Oda, Masaji'

_publ_section_title
;
 Crystal structure of tetrakis(1-oxidopyridin-2-yl)methane methanol
 tetrasolvate
;
_journal_issue 10
_journal_name_full 'Acta Crystallographica Section E'
_journal_page_first o754
_journal_page_last o755
_journal_paper_doi 10.1107/S2056989015016862
_journal_volume 71
_journal_year 2015
_chemical_formula_iupac 'C21 H16 N4 O4, 4C H4 O'
_chemical_formula_moiety 'C21 H16 N4 O4, 4(C H4 O)'
_chemical_formula_sum 'C25 H32 N4 O8'
_chemical_formula_weight 516.54
_chemical_name_common 'Tetrakis(pyridin-2-yl)methane tetra<i>N</i>-oxide methanol tetrasolvate'
_chemical_name_systematic
;
Tetrakis(1-oxidopyridin-2-yl)methane methanol tetrasolvate
;
_space_group_crystal_system tetragonal
_space_group_IT_number 88
_space_group_name_Hall '-I 4ad'
_space_group_name_H-M_alt 'I 41/a'
_symmetry_space_group_name_Hall '-I 4ad'
_symmetry_space_group_name_H-M 'I 41/a :2'
_atom_sites_solution_hydrogens geom
_atom_sites_solution_primary direct
_atom_sites_solution_secondary difmap
_audit_creation_method SHELXL-2014/7
_cell_angle_alpha 90
_cell_angle_beta 90
_cell_angle_gamma 90
_cell_formula_units_Z 4
_cell_length_a 14.4474(4)
_cell_length_b 14.4474(4)
_cell_length_c 12.2965(5)
_cell_measurement_reflns_used 9662
_cell_measurement_temperature 200(2)
_cell_measurement_theta_max 27.4
_cell_measurement_theta_min 3.6
_cell_volume 2566.62(14)
_computing_cell_refinement
;
<i>PROCESS-AUTO</i> (Rigaku, 1998)
;
_computing_data_collection
;
<i>PROCESS-AUTO</i> (Rigaku, 1998)
;
_computing_data_reduction
;
<i>PROCESS-AUTO</i> (Rigaku, 1998)
;
_computing_molecular_graphics
;
<i>Yadokari-XG 2009</i> (Wakita, 2001) and
ORTEP-3 for Windows (Farrugia, 2012)
;
_computing_publication_material
;
<i>Yadokari-XG 2009</i> (Wakita, 2001) and
<i>publCIF</i> (Westrip, 2010)
;
_computing_structure_refinement
;
SHELXL2014 (Sheldrick, 2015)
;
_computing_structure_solution
;
SHELXS97 (Sheldrick, 2008)
;
_diffrn_ambient_temperature 200(2)
_diffrn_detector_area_resol_mean 10.00
_diffrn_measured_fraction_theta_full 0.998
_diffrn_measured_fraction_theta_max 0.998
_diffrn_measurement_device_type 'Rigaku R-AXIS RAPID'
_diffrn_measurement_method \w
_diffrn_radiation_type MoK\a
_diffrn_radiation_wavelength 0.71075
_diffrn_reflns_av_R_equivalents 0.0310
_diffrn_reflns_limit_h_max 18
_diffrn_reflns_limit_h_min -18
_diffrn_reflns_limit_k_max 18
_diffrn_reflns_limit_k_min -18
_diffrn_reflns_limit_l_max 15
_diffrn_reflns_limit_l_min -15
_diffrn_reflns_number 12321
_diffrn_reflns_theta_full 25.2
_diffrn_reflns_theta_max 27.4
_diffrn_reflns_theta_min 3.6
_exptl_absorpt_coefficient_mu 0.10
_exptl_absorpt_correction_type none
_exptl_crystal_colour colourless
_exptl_crystal_density_diffrn 1.337
_exptl_crystal_density_method 'not measured'
_exptl_crystal_description prism
_exptl_crystal_F_000 1096
_exptl_crystal_size_max 0.2
_exptl_crystal_size_mid 0.2
_exptl_crystal_size_min 0.1
_refine_diff_density_max 0.400
_refine_diff_density_min -0.253
_refine_ls_extinction_method none
_refine_ls_goodness_of_fit_ref 1.07
_refine_ls_hydrogen_treatment constr
_refine_ls_matrix_type full
_refine_ls_number_parameters 86
_refine_ls_number_reflns 1470
_refine_ls_number_restraints 0
_refine_ls_restrained_S_all 1.07
_refine_ls_R_factor_all 0.053
_refine_ls_R_factor_gt 0.049
_refine_ls_shift/su_max 0.000
_refine_ls_shift/su_mean 0.000
_refine_ls_structure_factor_coef Fsqd
_refine_ls_weighting_details 'w=1/[\s^2^(Fo^2^)+(0.0821P)^2^+1.7364P] where P=(Fo^2^+2Fc^2^)/3'
_refine_ls_weighting_scheme calc
_refine_ls_wR_factor_gt 0.134
_refine_ls_wR_factor_ref 0.138
_reflns_number_gt 1289
_reflns_number_total 1470
_reflns_threshold_expression 'I > 2\s(I)'
_cod_data_source_file is5417sup1.cif
_cod_data_source_block I
_cod_original_cell_volume 2566.62(18)
_cod_database_code 2241108
_shelx_space_group_comment
;
The symmetry employed for this shelxl refinement is uniquely defined
by the following loop, which should always be used as a source of
symmetry information in preference to the above space-group names.
They are only intended as comments.
;
_shelx_estimated_absorpt_t_min 0.980
_shelx_estimated_absorpt_t_max 0.990

loop_
_space_group_symop_operation_xyz
'x, y, z'
'-x, -y+1/2, z'
'-y+3/4, x+1/4, z+1/4'
'y+1/4, -x+1/4, z+1/4'
'x+1/2, y+1/2, z+1/2'
'-x+1/2, -y+1, z+1/2'
'-y+5/4, x+3/4, z+3/4'
'y+3/4, -x+3/4, z+3/4'
'-x, -y, -z'
'x, y-1/2, -z'
'y-3/4, -x-1/4, -z-1/4'
'-y-1/4, x-1/4, -z-1/4'
'-x+1/2, -y+1/2, -z+1/2'
'x+1/2, y, -z+1/2'
'y-1/4, -x+1/4, -z+1/4'
'-y+1/4, x+1/4, -z+1/4'

loop_
_atom_site_type_symbol
_atom_site_label
_atom_site_fract_x
_atom_site_fract_y
_atom_site_fract_z
_atom_site_U_iso_or_equiv
_atom_site_adp_type
_atom_site_calc_flag
_atom_site_occupancy
C C1 0.0000 0.2500 0.6250 0.0172(5) Uani d 1
C C2 -0.06345(8) 0.18960(8) 0.69738(9) 0.0181(3) Uani d 1
C C3 -0.15822(8) 0.17917(8) 0.68249(10) 0.0218(3) Uani d 1
H H1 -0.1873 0.2091 0.6228 0.026 Uiso calc 1
C C4 -0.21147(9) 0.12608(9) 0.75266(11) 0.0263(3) Uani d 1
H H2 -0.2762 0.1198 0.7416 0.032 Uiso calc 1
C C5 -0.16814(10) 0.08235(10) 0.83934(12) 0.0299(4) Uani d 1
H H3 -0.2030 0.0458 0.8887 0.036 Uiso calc 1
C C6 -0.07458(9) 0.09250(10) 0.85293(11) 0.0276(3) Uani d 1
H H4 -0.0449 0.0623 0.9120 0.033 Uiso calc 1
C C7 0.14412(17) 0.16009(17) 1.05514(18) 0.0626(6) Uani d 1
H H6 0.0822 0.1835 1.0727 0.094 Uiso calc 1
H H7 0.1792 0.2082 1.0169 0.094 Uiso calc 1
H H8 0.1764 0.1433 1.1224 0.094 Uiso calc 1
N N1 -0.02328(7) 0.14510(7) 0.78324(8) 0.0211(3) Uani d 1
O O1 0.06661(6) 0.15169(7) 0.79946(8) 0.0279(3) Uani d 1
O O2 0.13633(12) 0.08248(11) 0.98897(12) 0.0639(5) Uani d 1
H H5 0.1193 0.0987 0.9265 0.096 Uiso calc 1

loop_
_atom_site_aniso_label
_atom_site_aniso_U_11
_atom_site_aniso_U_22
_atom_site_aniso_U_33
_atom_site_aniso_U_12
_atom_site_aniso_U_13
_atom_site_aniso_U_23
C1 0.0179(7) 0.0179(7) 0.0159(10) 0.000 0.000 0.000
C2 0.0194(6) 0.0181(5) 0.0167(6) 0.0004(4) 0.0014(4) 0.0005(4)
C3 0.0202(6) 0.0224(6) 0.0230(6) 0.0003(4) -0.0006(4) -0.0001(5)
C4 0.0195(6) 0.0286(7) 0.0308(7) -0.0018(5) 0.0037(5) -0.0003(5)
C5 0.0275(7) 0.0321(7) 0.0300(7) -0.0014(5) 0.0095(5) 0.0067(5)
C6 0.0287(7) 0.0315(7) 0.0225(6) 0.0021(5) 0.0039(5) 0.0091(5)
C7 0.0630(13) 0.0783(15) 0.0464(11) -0.0129(11) -0.0033(9) -0.0051(10)
N1 0.0194(5) 0.0251(5) 0.0186(5) 0.0015(4) 0.0009(4) 0.0029(4)
O1 0.0183(5) 0.0382(6) 0.0271(5) 0.0004(4) -0.0033(3) 0.0090(4)
O2 0.0954(12) 0.0553(9) 0.0411(8) 0.0033(7) -0.0273(7) 0.0119(6)

loop_
_atom_type_symbol
_atom_type_description
_atom_type_scat_dispersion_real
_atom_type_scat_dispersion_imag
_atom_type_scat_source
C C 0.0033 0.0016 'International Tables Vol C Tables 4.2.6.8 and 6.1.1.4'
H H 0.0000 0.0000 'International Tables Vol C Tables 4.2.6.8 and 6.1.1.4'
O O 0.0106 0.0060 'International Tables Vol C Tables 4.2.6.8 and 6.1.1.4'
N N 0.0061 0.0033 'International Tables Vol C Tables 4.2.6.8 and 6.1.1.4'

loop_
_geom_angle_atom_site_label_1
_geom_angle_atom_site_label_2
_geom_angle_atom_site_label_3
_geom_angle_site_symmetry_1
_geom_angle_site_symmetry_3
_geom_angle
C2 C1 C2 . 2 109.77(9)
C2 C1 C2 . 16_556 109.32(4)
C2 C1 C2 2 16_556 109.32(4)
C2 C1 C2 . 15_556 109.32(4)
C2 C1 C2 2 15_556 109.32(4)
C2 C1 C2 16_556 15_556 109.77(9)
N1 C2 C3 . . 118.00(11)
N1 C2 C1 . . 117.29(9)
C3 C2 C1 . . 124.69(10)
C4 C3 C2 . . 121.63(11)
C4 C3 H1 . . 119.2
C2 C3 H1 . . 119.2
C3 C4 C5 . . 118.62(12)
C3 C4 H2 . . 120.7
C5 C4 H2 . . 120.7
C6 C5 C4 . . 119.34(12)
C6 C5 H3 . . 120.3
C4 C5 H3 . . 120.3
N1 C6 C5 . . 121.26(12)
N1 C6 H4 . . 119.4
C5 C6 H4 . . 119.4
O2 C7 H6 . . 109.5
O2 C7 H7 . . 109.5
H6 C7 H7 . . 109.5
O2 C7 H8 . . 109.5
H6 C7 H8 . . 109.5
H7 C7 H8 . . 109.5
O1 N1 C6 . . 118.73(10)
O1 N1 C2 . . 120.13(10)
C6 N1 C2 . . 121.13(11)
C7 O2 H5 . . 109.5

loop_
_geom_bond_atom_site_label_1
_geom_bond_atom_site_label_2
_geom_bond_site_symmetry_2
_geom_bond_distance
C1 C2 . 1.5472(11)
C1 C2 2 1.5472(11)
C1 C2 16_556 1.5472(11)
C1 C2 15_556 1.5472(11)
C2 N1 . 1.3656(16)
C2 C3 . 1.3895(16)
C3 C4 . 1.3874(18)
C3 H1 . 0.9500
C4 C5 . 1.3881(19)
C4 H2 . 0.9500
C5 C6 . 1.3698(19)
C5 H3 . 0.9500
C6 N1 . 1.3643(16)
C6 H4 . 0.9500
C7 O2 . 1.390(3)
C7 H6 . 0.9800
C7 H7 . 0.9800
C7 H8 . 0.9800
N1 O1 . 1.3174(14)
O2 H5 . 0.8400

loop_
_geom_hbond_atom_site_label_D
_geom_hbond_atom_site_label_H
_geom_hbond_atom_site_label_A
_geom_hbond_site_symmetry_A
_geom_hbond_distance_DH
_geom_hbond_distance_HA
_geom_hbond_distance_DA
_geom_hbond_angle_DHA
O2 H5 O1 . 0.84 1.90 2.7285(15) 169
C4 H2 O1 14_456 0.95 2.37 3.290(2) 163

loop_
_geom_torsion_atom_site_label_1
_geom_torsion_atom_site_label_2
_geom_torsion_atom_site_label_3
_geom_torsion_atom_site_label_4
_geom_torsion_site_symmetry_1
_geom_torsion
C2 C1 C2 N1 2 -45.51(8)
C2 C1 C2 N1 16_556 74.40(6)
C2 C1 C2 N1 15_556 -165.42(10)
C2 C1 C2 C3 2 133.05(13)
C2 C1 C2 C3 16_556 -107.04(14)
C2 C1 C2 C3 15_556 13.14(11)
N1 C2 C3 C4 . 0.59(18)
C1 C2 C3 C4 . -177.96(10)
C2 C3 C4 C5 . -0.2(2)
C3 C4 C5 C6 . -0.2(2)
C4 C5 C6 N1 . 0.3(2)
C5 C6 N1 O1 . -179.29(12)
C5 C6 N1 C2 . 0.0(2)
C3 C2 N1 O1 . 178.83(10)
C1 C2 N1 O1 . -2.51(15)
C3 C2 N1 C6 . -0.48(18)
C1 C2 N1 C6 . 178.18(10)

_cod_database_fobs_code 2241108
